data_4508301
loop_
_publ_author_name
'Aaker Christer B.'
'Chopade, Prashant D.'
'Desper, John'

_publ_section_title
;
 Establishing a Hierarchy of Halogen Bonding by Engineering Crystals
 without Disorder
;
_journal_issue 9
_journal_name_full 'Crystal Growth &amp; Design'
_journal_page_first 4145
_journal_paper_doi 10.1021/cg400988m
_journal_volume 13
_journal_year 2013
_chemical_formula_moiety
;
(C13 H Br F8 I N O) (C12 H12 N2)
;
_chemical_formula_sum 'C25 H13 Br F8 I N3 O'
_chemical_formula_weight 730.19
_chemical_name_systematic
;
PC-4-55-5 (4-Br-F4-phenyl)-4-I-F4-benzamide, 1,2-bis(4-pyridyl)ethane
;
_space_group_IT_number 14
_symmetry_cell_setting monoclinic
_symmetry_space_group_name_Hall '-P 2yn'
_symmetry_space_group_name_H-M 'P 1 21/n 1'
_atom_sites_solution_hydrogens geom
_atom_sites_solution_primary direct
_atom_sites_solution_secondary difmap
_audit_creation_method SHELXL-97
_cell_angle_alpha 90.00
_cell_angle_beta 99.899(2)
_cell_angle_gamma 90.00
_cell_formula_units_Z 4
_cell_length_a 15.2758(8)
_cell_length_b 7.9588(4)
_cell_length_c 20.3245(10)
_cell_measurement_reflns_used 9735
_cell_measurement_temperature 120(2)
_cell_measurement_theta_max 31.98
_cell_measurement_theta_min 2.75
_cell_volume 2434.2(2)
_computing_cell_refinement 'Bruker SAINT'
_computing_data_collection 'Bruker APEX2'
_computing_data_reduction 'Bruker SAINT'
_computing_molecular_graphics 'Bruker SHELXTL'
_computing_publication_material 'Bruker SHELXTL'
_computing_structure_refinement 'SHELXL-97 (Sheldrick, 2008)'
_computing_structure_solution 'SHELXS-97 (Sheldrick, 2008)'
_diffrn_ambient_temperature 120(2)
_diffrn_measured_fraction_theta_full 0.985
_diffrn_measured_fraction_theta_max 0.934
_diffrn_measurement_device_type 'Bruker APEX-II CCD'
_diffrn_measurement_method '\f and \w scans'
_diffrn_radiation_monochromator graphite
_diffrn_radiation_source 'fine-focus sealed tube'
_diffrn_radiation_type MoK\a
_diffrn_radiation_wavelength 0.71073
_diffrn_reflns_av_R_equivalents 0.0413
_diffrn_reflns_av_sigmaI/netI 0.0411
_diffrn_reflns_limit_h_max 16
_diffrn_reflns_limit_h_min -22
_diffrn_reflns_limit_k_max 11
_diffrn_reflns_limit_k_min -12
_diffrn_reflns_limit_l_max 30
_diffrn_reflns_limit_l_min -28
_diffrn_reflns_number 26829
_diffrn_reflns_theta_full 30.00
_diffrn_reflns_theta_max 32.57
_diffrn_reflns_theta_min 1.55
_exptl_absorpt_coefficient_mu 3.045
_exptl_absorpt_correction_T_max 0.6752
_exptl_absorpt_correction_T_min 0.4827
_exptl_absorpt_correction_type multi-scan
_exptl_absorpt_process_details SADABS
_exptl_crystal_colour colourless
_exptl_crystal_density_diffrn 1.992
_exptl_crystal_density_method 'not measured'
_exptl_crystal_description prism
_exptl_crystal_F_000 1408
_exptl_crystal_size_max 0.28
_exptl_crystal_size_mid 0.18
_exptl_crystal_size_min 0.14
_refine_diff_density_max 1.287
_refine_diff_density_min -0.710
_refine_diff_density_rms 0.257
_refine_ls_extinction_method none
_refine_ls_goodness_of_fit_ref 1.087
_refine_ls_hydrogen_treatment constr
_refine_ls_matrix_type full
_refine_ls_number_parameters 352
_refine_ls_number_reflns 8265
_refine_ls_number_restraints 0
_refine_ls_restrained_S_all 1.087
_refine_ls_R_factor_all 0.0527
_refine_ls_R_factor_gt 0.0371
_refine_ls_shift/su_max 0.001
_refine_ls_shift/su_mean 0.000
_refine_ls_structure_factor_coef Fsqd
_refine_ls_weighting_details 'calc w=1/[\s^2^(Fo^2^)+(0.0550P)^2^+0.0000P] where P=(Fo^2^+2Fc^2^)/3'
_refine_ls_weighting_scheme calc
_refine_ls_wR_factor_gt 0.0947
_refine_ls_wR_factor_ref 0.1030
_reflns_number_gt 6418
_reflns_number_total 8265
_reflns_threshold_expression >2sigma(I)
_cod_data_source_file cg400988m_si_002.cif
_cod_data_source_block pc1121m
_cod_depositor_comments
;
The following automatic conversions were performed:

'_symmetry_cell_setting' value 'Monoclinic' changed to 'monoclinic'
according to /home/saulius/struct/CIF-dictionaries/cif_core.dic
dictionary named 'cif_core.dic' version 2.4.2 from 2011-04-26.

Automatic conversion script
Id: cif_fix_values 1891 2012-01-12 08:04:46Z andrius 
;
_cod_original_sg_symbol_H-M P2(1)/n
_cod_database_code 4508301

loop_
_symmetry_equiv_pos_as_xyz
'x, y, z'
'-x+1/2, y+1/2, -z+1/2'
'-x, -y, -z'
'x-1/2, -y-1/2, z-1/2'

loop_
_atom_site_label
_atom_site_type_symbol
_atom_site_fract_x
_atom_site_fract_y
_atom_site_fract_z
_atom_site_U_iso_or_equiv
_atom_site_adp_type
_atom_site_occupancy
_atom_site_symmetry_multiplicity
_atom_site_calc_flag
_atom_site_refinement_flags
I1 I 0.584851(10) 0.09757(2) 0.131199(8) 0.02342(6) Uani 1 1 d .
Br1 Br -0.232347(17) 0.47556(5) 0.192261(17) 0.03856(9) Uani 1 1 d .
C11 C 0.29939(15) 0.1815(3) 0.20789(12) 0.0196(4) Uani 1 1 d .
C12 C 0.37877(15) 0.2468(3) 0.24258(12) 0.0200(4) Uani 1 1 d .
F12 F 0.37879(10) 0.3448(2) 0.29567(8) 0.0264(3) Uani 1 1 d .
C13 C 0.45821(15) 0.2179(3) 0.22122(13) 0.0215(5) Uani 1 1 d .
F13 F 0.53204(9) 0.2888(2) 0.25560(8) 0.0252(3) Uani 1 1 d .
C14 C 0.46353(16) 0.1215(3) 0.16529(13) 0.0207(5) Uani 1 1 d .
C15 C 0.38562(16) 0.0479(3) 0.13307(13) 0.0211(5) Uani 1 1 d .
F15 F 0.38680(10) -0.0515(2) 0.08021(8) 0.0283(3) Uani 1 1 d .
C16 C 0.30559(16) 0.0787(3) 0.15365(13) 0.0209(5) Uani 1 1 d .
F16 F 0.23265(9) 0.0067(2) 0.11904(8) 0.0240(3) Uani 1 1 d .
C17 C 0.21298(15) 0.2280(3) 0.22891(12) 0.0198(4) Uani 1 1 d .
N17 N 0.14760(13) 0.2711(3) 0.17698(11) 0.0206(4) Uani 1 1 d .
H17 H 0.1601 0.2695 0.1363 0.025 Uiso 1 1 calc R
O17 O 0.20544(12) 0.2347(3) 0.28735(9) 0.0245(4) Uani 1 1 d .
C21 C 0.06192(15) 0.3176(3) 0.18519(12) 0.0200(5) Uani 1 1 d .
C22 C 0.01829(17) 0.4424(4) 0.14415(14) 0.0242(5) Uani 1 1 d .
F22 F 0.06187(11) 0.5214(2) 0.10125(9) 0.0333(4) Uani 1 1 d .
C23 C -0.06856(18) 0.4868(4) 0.14548(15) 0.0274(5) Uani 1 1 d .
F23 F -0.10521(12) 0.6072(2) 0.10391(10) 0.0377(4) Uani 1 1 d .
C24 C -0.11536(16) 0.4121(4) 0.18954(16) 0.0283(6) Uani 1 1 d .
C25 C -0.07322(17) 0.2892(4) 0.23120(14) 0.0258(5) Uani 1 1 d .
F25 F -0.11624(11) 0.2071(2) 0.27325(10) 0.0350(4) Uani 1 1 d .
C26 C 0.01324(16) 0.2402(3) 0.22858(14) 0.0227(5) Uani 1 1 d .
F26 F 0.04564(11) 0.1114(2) 0.26693(9) 0.0285(3) Uani 1 1 d .
N31 N 0.75230(15) 0.0878(3) 0.09378(12) 0.0269(5) Uani 1 1 d .
C32 C 0.76566(17) 0.1786(4) 0.04243(15) 0.0279(5) Uani 1 1 d .
H32 H 0.7177 0.2449 0.0204 0.033 Uiso 1 1 calc R
C33 C 0.84566(18) 0.1839(4) 0.01829(14) 0.0264(5) Uani 1 1 d .
H33 H 0.8517 0.2505 -0.0194 0.032 Uiso 1 1 calc R
C34 C 0.91625(16) 0.0890(3) 0.05103(13) 0.0225(5) Uani 1 1 d .
C35 C 0.90335(16) -0.0023(4) 0.10608(13) 0.0236(5) Uani 1 1 d .
H35 H 0.9507 -0.0661 0.1304 0.028 Uiso 1 1 calc R
C36 C 0.82067(17) -0.0007(4) 0.12590(14) 0.0263(5) Uani 1 1 d .
H36 H 0.8126 -0.0650 0.1638 0.032 Uiso 1 1 calc R
C37 C 1.00201(17) 0.0758(4) 0.02392(15) 0.0266(5) Uani 1 1 d .
H37A H 1.0524 0.0617 0.0613 0.032 Uiso 1 1 calc R
H37B H 1.0118 0.1802 -0.0002 0.032 Uiso 1 1 calc R
N41 N 0.22847(14) 0.3616(3) 0.06518(11) 0.0238(4) Uani 1 1 d .
C42 C 0.24560(17) 0.2755(4) 0.01238(13) 0.0255(5) Uani 1 1 d .
H42 H 0.2039 0.1930 -0.0068 0.031 Uiso 1 1 calc R
C43 C 0.32077(17) 0.3000(4) -0.01574(13) 0.0249(5) Uani 1 1 d .
H43 H 0.3296 0.2362 -0.0536 0.030 Uiso 1 1 calc R
C44 C 0.38300(17) 0.4177(3) 0.01137(13) 0.0233(5) Uani 1 1 d .
C45 C 0.36528(19) 0.5079(4) 0.06650(14) 0.0262(5) Uani 1 1 d .
H45 H 0.4064 0.5892 0.0874 0.031 Uiso 1 1 calc R
C46 C 0.28753(18) 0.4776(4) 0.09021(14) 0.0257(5) Uani 1 1 d .
H46 H 0.2754 0.5435 0.1266 0.031 Uiso 1 1 calc R
C47 C 0.46570(18) 0.4418(4) -0.01891(14) 0.0281(6) Uani 1 1 d .
H47A H 0.4936 0.3306 -0.0224 0.034 Uiso 1 1 calc R
H47B H 0.4479 0.4859 -0.0648 0.034 Uiso 1 1 calc R

loop_
_atom_site_aniso_label
_atom_site_aniso_U_11
_atom_site_aniso_U_22
_atom_site_aniso_U_33
_atom_site_aniso_U_23
_atom_site_aniso_U_13
_atom_site_aniso_U_12
I1 0.01650(8) 0.02904(10) 0.02620(9) -0.00096(6) 0.00788(6) 0.00176(6)
Br1 0.01541(12) 0.0535(2) 0.04686(19) -0.01599(15) 0.00571(11) 0.00601(12)
C11 0.0169(10) 0.0225(12) 0.0206(11) 0.0025(9) 0.0067(8) 0.0013(8)
C12 0.0190(10) 0.0234(12) 0.0185(11) 0.0004(9) 0.0057(8) 0.0026(9)
F12 0.0217(7) 0.0337(8) 0.0247(8) -0.0080(7) 0.0064(6) -0.0014(6)
C13 0.0144(10) 0.0247(12) 0.0252(12) -0.0010(10) 0.0030(8) -0.0008(9)
F13 0.0149(6) 0.0319(8) 0.0285(8) -0.0055(6) 0.0028(5) -0.0009(6)
C14 0.0156(10) 0.0258(12) 0.0218(11) 0.0020(9) 0.0061(8) 0.0021(8)
C15 0.0198(11) 0.0231(11) 0.0212(11) -0.0019(9) 0.0058(9) 0.0017(9)
F15 0.0228(7) 0.0342(8) 0.0285(8) -0.0104(7) 0.0062(6) -0.0004(6)
C16 0.0150(10) 0.0260(12) 0.0215(11) 0.0024(9) 0.0025(8) -0.0009(9)
F16 0.0166(6) 0.0277(8) 0.0278(8) -0.0045(6) 0.0034(5) -0.0030(6)
C17 0.0155(10) 0.0221(11) 0.0225(11) 0.0023(9) 0.0056(8) -0.0002(8)
N17 0.0148(8) 0.0273(11) 0.0209(10) 0.0008(8) 0.0066(7) 0.0006(8)
O17 0.0231(8) 0.0310(10) 0.0211(9) 0.0016(7) 0.0082(7) 0.0004(7)
C21 0.0145(9) 0.0227(11) 0.0240(12) -0.0040(9) 0.0070(8) -0.0023(8)
C22 0.0191(11) 0.0280(13) 0.0263(13) -0.0003(10) 0.0060(9) -0.0003(9)
F22 0.0269(8) 0.0387(10) 0.0362(9) 0.0138(8) 0.0112(7) 0.0058(7)
C23 0.0215(11) 0.0298(14) 0.0299(14) -0.0029(11) 0.0013(10) 0.0068(10)
F23 0.0279(8) 0.0422(10) 0.0407(10) 0.0047(8) -0.0010(7) 0.0139(7)
C24 0.0130(10) 0.0323(14) 0.0395(16) -0.0124(12) 0.0043(10) 0.0020(9)
C25 0.0192(11) 0.0276(13) 0.0329(14) -0.0073(11) 0.0110(9) -0.0042(10)
F25 0.0246(8) 0.0389(10) 0.0470(10) -0.0036(8) 0.0220(7) -0.0071(7)
C26 0.0174(10) 0.0228(12) 0.0296(13) -0.0026(10) 0.0086(9) -0.0010(9)
F26 0.0241(8) 0.0254(8) 0.0392(9) 0.0072(7) 0.0141(7) 0.0003(6)
N31 0.0190(10) 0.0345(13) 0.0287(12) -0.0082(10) 0.0084(8) -0.0026(9)
C32 0.0188(11) 0.0317(14) 0.0336(14) -0.0034(11) 0.0056(10) 0.0045(10)
C33 0.0250(12) 0.0276(13) 0.0281(13) 0.0011(10) 0.0088(10) -0.0003(10)
C34 0.0174(10) 0.0253(12) 0.0259(12) -0.0075(10) 0.0070(9) -0.0031(9)
C35 0.0177(10) 0.0308(13) 0.0228(12) -0.0028(10) 0.0049(9) 0.0005(9)
C36 0.0239(12) 0.0331(14) 0.0232(12) -0.0035(11) 0.0078(9) -0.0049(10)
C37 0.0165(11) 0.0339(14) 0.0318(14) -0.0065(11) 0.0109(9) -0.0034(10)
N41 0.0205(10) 0.0278(11) 0.0240(11) 0.0038(9) 0.0066(8) 0.0008(8)
C42 0.0223(11) 0.0309(13) 0.0238(12) -0.0019(10) 0.0053(9) -0.0041(10)
C43 0.0231(11) 0.0303(13) 0.0226(12) -0.0021(10) 0.0072(9) -0.0010(10)
C44 0.0213(11) 0.0269(13) 0.0227(12) 0.0021(10) 0.0067(9) -0.0009(9)
C45 0.0319(13) 0.0259(13) 0.0225(12) -0.0041(10) 0.0099(10) -0.0059(10)
C46 0.0283(12) 0.0267(13) 0.0240(12) 0.0003(10) 0.0102(10) 0.0006(10)
C47 0.0260(12) 0.0347(14) 0.0268(13) -0.0054(11) 0.0131(10) -0.0076(11)

loop_
_atom_type_symbol
_atom_type_description
_atom_type_scat_dispersion_real
_atom_type_scat_dispersion_imag
_atom_type_scat_source
C C 0.0033 0.0016 'International Tables Vol C Tables 4.2.6.8 and 6.1.1.4'
H H 0.0000 0.0000 'International Tables Vol C Tables 4.2.6.8 and 6.1.1.4'
N N 0.0061 0.0033 'International Tables Vol C Tables 4.2.6.8 and 6.1.1.4'
O O 0.0106 0.0060 'International Tables Vol C Tables 4.2.6.8 and 6.1.1.4'
F F 0.0171 0.0103 'International Tables Vol C Tables 4.2.6.8 and 6.1.1.4'
Br Br -0.2901 2.4595 'International Tables Vol C Tables 4.2.6.8 and 6.1.1.4'
I I -0.4742 1.8119 'International Tables Vol C Tables 4.2.6.8 and 6.1.1.4'

loop_
_geom_angle_atom_site_label_1
_geom_angle_atom_site_label_2
_geom_angle_atom_site_label_3
_geom_angle
_geom_angle_site_symmetry_1
_geom_angle_site_symmetry_3
C16 C11 C12 116.7(2) . .
C16 C11 C17 123.7(2) . .
C12 C11 C17 119.6(2) . .
F12 C12 C13 118.4(2) . .
F12 C12 C11 120.5(2) . .
C13 C12 C11 121.0(2) . .
F13 C13 C12 118.2(2) . .
F13 C13 C14 119.8(2) . .
C12 C13 C14 122.0(2) . .
C13 C14 C15 117.1(2) . .
C13 C14 I1 120.10(18) . .
C15 C14 I1 122.81(19) . .
F15 C15 C16 118.9(2) . .
F15 C15 C14 120.0(2) . .
C16 C15 C14 121.0(2) . .
F16 C16 C15 117.7(2) . .
F16 C16 C11 120.3(2) . .
C15 C16 C11 122.0(2) . .
O17 C17 N17 124.4(2) . .
O17 C17 C11 121.7(2) . .
N17 C17 C11 113.8(2) . .
C17 N17 C21 123.3(2) . .
C17 N17 H17 118.3 . .
C21 N17 H17 118.3 . .
C22 C21 C26 116.3(2) . .
C22 C21 N17 118.7(2) . .
C26 C21 N17 124.9(2) . .
F22 C22 C23 118.7(2) . .
F22 C22 C21 119.0(2) . .
C23 C22 C21 122.3(3) . .
F23 C23 C24 121.0(2) . .
F23 C23 C22 118.2(3) . .
C24 C23 C22 120.8(3) . .
C23 C24 C25 117.9(2) . .
C23 C24 Br1 120.7(2) . .
C25 C24 Br1 121.5(2) . .
F25 C25 C24 120.8(2) . .
F25 C25 C26 117.6(3) . .
C24 C25 C26 121.5(3) . .
F26 C26 C25 117.1(2) . .
F26 C26 C21 121.8(2) . .
C25 C26 C21 121.1(3) . .
C32 N31 C36 117.6(2) . .
N31 C32 C33 124.2(3) . .
N31 C32 H32 117.9 . .
C33 C32 H32 117.9 . .
C34 C33 C32 118.1(3) . .
C34 C33 H33 121.0 . .
C32 C33 H33 121.0 . .
C35 C34 C33 117.9(2) . .
C35 C34 C37 121.0(2) . .
C33 C34 C37 120.9(2) . .
C34 C35 C36 119.7(2) . .
C34 C35 H35 120.2 . .
C36 C35 H35 120.2 . .
N31 C36 C35 122.5(3) . .
N31 C36 H36 118.8 . .
C35 C36 H36 118.8 . .
C34 C37 C37 109.9(3) . 3_755
C34 C37 H37A 109.7 . .
C37 C37 H37A 109.7 3_755 .
C34 C37 H37B 109.7 . .
C37 C37 H37B 109.7 3_755 .
H37A C37 H37B 108.2 . .
C46 N41 C42 116.7(2) . .
N41 C42 C43 123.4(2) . .
N41 C42 H42 118.3 . .
C43 C42 H42 118.3 . .
C44 C43 C42 119.7(2) . .
C44 C43 H43 120.2 . .
C42 C43 H43 120.2 . .
C43 C44 C45 117.0(2) . .
C43 C44 C47 119.4(2) . .
C45 C44 C47 123.6(2) . .
C46 C45 C44 119.3(3) . .
C46 C45 H45 120.4 . .
C44 C45 H45 120.4 . .
N41 C46 C45 123.8(3) . .
N41 C46 H46 118.1 . .
C45 C46 H46 118.1 . .
C47 C47 C44 115.3(3) 3_665 .
C47 C47 H47A 108.4 3_665 .
C44 C47 H47A 108.4 . .
C47 C47 H47B 108.4 3_665 .
C44 C47 H47B 108.4 . .
H47A C47 H47B 107.5 . .

loop_
_geom_bond_atom_site_label_1
_geom_bond_atom_site_label_2
_geom_bond_distance
_geom_bond_site_symmetry_2
I1 C14 2.096(2) .
Br1 C24 1.867(3) .
C11 C16 1.389(4) .
C11 C12 1.394(3) .
C11 C17 1.502(3) .
C12 F12 1.331(3) .
C12 C13 1.377(3) .
C13 F13 1.345(3) .
C13 C14 1.385(4) .
C14 C15 1.386(3) .
C15 F15 1.337(3) .
C15 C16 1.380(3) .
C16 F16 1.340(3) .
C17 O17 1.214(3) .
C17 N17 1.366(3) .
N17 C21 1.397(3) .
N17 H17 0.8800 .
C21 C22 1.391(4) .
C21 C26 1.391(3) .
C22 F22 1.341(3) .
C22 C23 1.378(4) .
C23 F23 1.335(3) .
C23 C24 1.374(4) .
C24 C25 1.378(4) .
C25 F25 1.335(3) .
C25 C26 1.387(3) .
C26 F26 1.331(3) .
N31 C32 1.314(4) .
N31 C36 1.333(4) .
C32 C33 1.394(4) .
C32 H32 0.9500 .
C33 C34 1.389(4) .
C33 H33 0.9500 .
C34 C35 1.376(4) .
C34 C37 1.510(3) .
C35 C36 1.390(4) .
C35 H35 0.9500 .
C36 H36 0.9500 .
C37 C37 1.544(6) 3_755
C37 H37A 0.9900 .
C37 H37B 0.9900 .
N41 C46 1.330(4) .
N41 C42 1.337(4) .
C42 C43 1.382(4) .
C42 H42 0.9500 .
C43 C44 1.380(4) .
C43 H43 0.9500 .
C44 C45 1.396(4) .
C44 C47 1.509(4) .
C45 C46 1.377(4) .
C45 H45 0.9500 .
C46 H46 0.9500 .
C47 C47 1.507(6) 3_665
C47 H47A 0.9900 .
C47 H47B 0.9900 .

loop_
_geom_hbond_atom_site_label_D
_geom_hbond_atom_site_label_H
_geom_hbond_atom_site_label_A
_geom_hbond_distance_DH
_geom_hbond_distance_HA
_geom_hbond_distance_DA
_geom_hbond_angle_DHA
N17 H17 N41 0.88 2.06 2.859(3) 150.8

loop_
_geom_torsion_atom_site_label_1
_geom_torsion_atom_site_label_2
_geom_torsion_atom_site_label_3
_geom_torsion_atom_site_label_4
_geom_torsion
_geom_torsion_site_symmetry_4
C16 C11 C12 F12 -179.2(2) .
C17 C11 C12 F12 2.6(4) .
C16 C11 C12 C13 3.7(4) .
C17 C11 C12 C13 -174.6(2) .
F12 C12 C13 F13 0.7(4) .
C11 C12 C13 F13 177.9(2) .
F12 C12 C13 C14 -178.1(2) .
C11 C12 C13 C14 -0.9(4) .
F13 C13 C14 C15 178.3(2) .
C12 C13 C14 C15 -3.0(4) .
F13 C13 C14 I1 -3.5(3) .
C12 C13 C14 I1 175.3(2) .
C13 C14 C15 F15 -177.6(2) .
I1 C14 C15 F15 4.2(3) .
C13 C14 C15 C16 4.0(4) .
I1 C14 C15 C16 -174.2(2) .
F15 C15 C16 F16 -0.1(4) .
C14 C15 C16 F16 178.3(2) .
F15 C15 C16 C11 -179.6(2) .
C14 C15 C16 C11 -1.2(4) .
C12 C11 C16 F16 177.9(2) .
C17 C11 C16 F16 -4.0(4) .
C12 C11 C16 C15 -2.6(4) .
C17 C11 C16 C15 175.5(2) .
C16 C11 C17 O17 139.9(3) .
C12 C11 C17 O17 -42.0(4) .
C16 C11 C17 N17 -43.9(3) .
C12 C11 C17 N17 134.2(2) .
O17 C17 N17 C21 -4.4(4) .
C11 C17 N17 C21 179.6(2) .
C17 N17 C21 C22 143.6(3) .
C17 N17 C21 C26 -41.2(4) .
C26 C21 C22 F22 -179.9(2) .
N17 C21 C22 F22 -4.3(4) .
C26 C21 C22 C23 -0.7(4) .
N17 C21 C22 C23 175.0(3) .
F22 C22 C23 F23 -0.2(4) .
C21 C22 C23 F23 -179.5(2) .
F22 C22 C23 C24 -178.6(3) .
C21 C22 C23 C24 2.1(4) .
F23 C23 C24 C25 -179.7(3) .
C22 C23 C24 C25 -1.3(4) .
F23 C23 C24 Br1 0.4(4) .
C22 C23 C24 Br1 178.8(2) .
C23 C24 C25 F25 -177.3(2) .
Br1 C24 C25 F25 2.6(4) .
C23 C24 C25 C26 -0.8(4) .
Br1 C24 C25 C26 179.1(2) .
F25 C25 C26 F26 1.9(4) .
C24 C25 C26 F26 -174.7(2) .
F25 C25 C26 C21 178.9(2) .
C24 C25 C26 C21 2.3(4) .
C22 C21 C26 F26 175.3(2) .
N17 C21 C26 F26 0.0(4) .
C22 C21 C26 C25 -1.5(4) .
N17 C21 C26 C25 -176.8(2) .
C36 N31 C32 C33 2.1(4) .
N31 C32 C33 C34 -0.9(4) .
C32 C33 C34 C35 -1.1(4) .
C32 C33 C34 C37 174.2(2) .
C33 C34 C35 C36 1.8(4) .
C37 C34 C35 C36 -173.6(2) .
C32 N31 C36 C35 -1.4(4) .
C34 C35 C36 N31 -0.5(4) .
C35 C34 C37 C37 84.9(4) 3_755
C33 C34 C37 C37 -90.3(4) 3_755
C46 N41 C42 C43 1.0(4) .
N41 C42 C43 C44 0.6(4) .
C42 C43 C44 C45 -0.6(4) .
C42 C43 C44 C47 179.0(3) .
C43 C44 C45 C46 -0.9(4) .
C47 C44 C45 C46 179.5(3) .
C42 N41 C46 C45 -2.6(4) .
C44 C45 C46 N41 2.6(4) .
C43 C44 C47 C47 -173.2(3) 3_665
C45 C44 C47 C47 6.3(5) 3_665
